data_9012619
loop_
_publ_author_name
'Bolotina, N. B.'
'Maksimov, B. A.'
'Simonov, V. I.'
'Derzhavin, S. I.'
'Uvarova, T. V.'
'Apollonov, V. V.'

_publ_section_title
;
 Atomic structure and spectral properties of LiCaAlF6:Cr3+ single crystals
 Sample: LiCaAlF6:Cr3+
;
_journal_name_full 'Crystallography Reports'
_journal_page_first 446
_journal_page_last 450
_journal_volume 38
_journal_year 1993
_chemical_compound_source Synthetic
_chemical_formula_sum 'Al Ca F6 Li'
_chemical_name_mineral Colquiriite
_space_group_IT_number 163
_symmetry_space_group_name_Hall '-P 3 2c'
_symmetry_space_group_name_H-M 'P -3 1 c'
_cell_angle_alpha 90
_cell_angle_beta 90
_cell_angle_gamma 120
_cell_length_a 5.008
_cell_length_b 5.008
_cell_length_c 9.642
_cell_formula_units_Z 2
_cell_volume 209.424
_database_code_amcsd 0012341
_exptl_crystal_density_diffrn 2.981
_cod_original_formula_sum 'Ca Li Al F6'
_cod_database_code 9012619

loop_
_space_group_symop_operation_xyz
x,y,z
x-y,-y,1/2+z
y,-x+y,-z
-y,-x,1/2-z
-x+y,-x,z
-x,-x+y,1/2+z
-x,-y,-z
-x+y,y,1/2-z
-y,x-y,z
y,x,1/2+z
x-y,x,-z
x,x-y,1/2-z

loop_
_atom_site_aniso_label
_atom_site_aniso_U_11
_atom_site_aniso_U_22
_atom_site_aniso_U_33
_atom_site_aniso_U_12
_atom_site_aniso_U_13
_atom_site_aniso_U_23
Ca 0.00950 0.00950 0.00130 0.00480 0.00000 0.00000
Li 0.01540 0.01540 0.00470 0.00770 0.00000 0.00000
Al 0.00680 0.00680 0.00140 0.00340 0.00000 0.00000
F 0.01230 0.01050 0.00260 0.00430 -0.00230 -0.00070

loop_
_atom_site_label
_atom_site_fract_x
_atom_site_fract_y
_atom_site_fract_z
_atom_site_U_iso_or_equiv
Ca 0.00000 0.00000 0.00000 0.00803
Li 0.33333 0.66667 0.25000 0.01721
Al 0.66667 0.33333 0.25000 0.00650
F 0.37680 0.03100 0.14340 0.01184

loop_
_cod_related_entry_id
_cod_related_entry_database
_cod_related_entry_code
1 AMCSD 0012341
